data_2240650
loop_
_publ_author_name
'Golz, C.'
'Strohmann, C.'

_publ_section_title
;
 Crystal structure of
 [2-(triethylammonio)ethyl][(2,4,6-triisopropylphenyl)sulfonyl]amide
 tetrahydrate
;
_journal_coeditor_code SJ5448
_journal_issue 5
_journal_name_full 'Acta Crystallographica Section E'
_journal_page_first 564
_journal_page_last 566
_journal_paper_doi 10.1107/S2056989015008105
_journal_volume 71
_journal_year 2015
_chemical_formula_iupac 'C23 H42 N2 O2 S, 4H2 O'
_chemical_formula_moiety 'C23 H42 N2 O2 S, 4(H2 O)'
_chemical_formula_sum 'C23 H50 N2 O6 S'
_chemical_formula_weight 482.71
_chemical_name_common
;
[2-(Triethylammonio)ethyl][(2,4,6-triisopropylphenyl)sulfonyl]amide
tetrahydrate
;
_chemical_name_systematic
;
[2-(Triethylazaniumyl)ethyl][(2,4,6-triisopropylphenyl)sulfonyl]azanide
tetrahydrate
;
_space_group_crystal_system triclinic
_space_group_IT_number 2
_space_group_name_Hall '-P 1'
_space_group_name_H-M_alt 'P -1'
_symmetry_space_group_name_Hall '-P 1'
_symmetry_space_group_name_H-M 'P -1'
_atom_sites_solution_hydrogens mixed
_atom_sites_solution_primary direct
_audit_creation_method
;
Olex2 1.2
(compiled 2015.01.26 svn.r3150 for OlexSys, GUI svn.r4998)
;
_cell_angle_alpha 96.579(5)
_cell_angle_beta 93.734(5)
_cell_angle_gamma 95.570(5)
_cell_formula_units_Z 2
_cell_length_a 6.6797(4)
_cell_length_b 8.7345(5)
_cell_length_c 23.3973(14)
_cell_measurement_reflns_used 5123
_cell_measurement_temperature 173
_cell_measurement_theta_max 28.1600
_cell_measurement_theta_min 2.6110
_cell_volume 1345.68(14)
_computing_cell_refinement
;
CrysAlis PRO (Oxford Diffraction, 2013)
;
_computing_data_collection
;
CrysAlis PRO (Oxford Diffraction, 2013)
;
_computing_data_reduction
;
CrysAlis PRO (Oxford Diffraction, 2013)
;
_computing_molecular_graphics
;
OLEX2 (Dolomanov <i>et al.</i>,  2009)
;
_computing_publication_material
;
OLEX2 (Dolomanov <i>et al.</i>,  2009) and publCIF (Westrip,
2010)
;
_computing_structure_refinement
;
SHELXL97 (Sheldrick, 2008)
;
_computing_structure_solution
;
SHELXS97 (Sheldrick, 2008)
;
_diffrn_ambient_temperature 173
_diffrn_detector_area_resol_mean 16.0560
_diffrn_measured_fraction_theta_full 1.000
_diffrn_measured_fraction_theta_max 1.000
_diffrn_measurement_device_type 'Agilent Xcalibur Sapphire3'
_diffrn_measurement_method '\w scans'
_diffrn_radiation_monochromator graphite
_diffrn_radiation_type MoK\a
_diffrn_radiation_wavelength 0.71073
_diffrn_reflns_av_R_equivalents 0.0749
_diffrn_reflns_limit_h_max 8
_diffrn_reflns_limit_h_min -8
_diffrn_reflns_limit_k_max 11
_diffrn_reflns_limit_k_min -11
_diffrn_reflns_limit_l_max 29
_diffrn_reflns_limit_l_min -29
_diffrn_reflns_number 34730
_diffrn_reflns_theta_full 25.242
_diffrn_reflns_theta_max 26.998
_diffrn_reflns_theta_min 2.360
_exptl_absorpt_coefficient_mu 0.158
_exptl_absorpt_correction_T_max 1.00000
_exptl_absorpt_correction_T_min 0.98096
_exptl_absorpt_correction_type multi-scan
_exptl_absorpt_process_details
;
(CrysAlis PRO; Oxford Diffraction, 2013)
;
_exptl_crystal_colour 'clear colourless'
_exptl_crystal_density_diffrn 1.191
_exptl_crystal_description plate
_exptl_crystal_F_000 532
_exptl_crystal_size_max 0.34
_exptl_crystal_size_mid 0.25
_exptl_crystal_size_min 0.08
_refine_diff_density_max 0.237
_refine_diff_density_min -0.327
_refine_ls_extinction_method none
_refine_ls_goodness_of_fit_ref 1.014
_refine_ls_hydrogen_treatment mixed
_refine_ls_matrix_type full
_refine_ls_number_parameters 472
_refine_ls_number_reflns 5881
_refine_ls_number_restraints 36
_refine_ls_restrained_S_all 1.024
_refine_ls_R_factor_all 0.0788
_refine_ls_R_factor_gt 0.0487
_refine_ls_shift/su_max 0.001
_refine_ls_shift/su_mean 0.000
_refine_ls_structure_factor_coef Fsqd
_refine_ls_weighting_details 'w=1/[\s^2^(Fo^2^)+(0.0428P)^2^+0.1372P] where P=(Fo^2^+2Fc^2^)/3'
_refine_ls_weighting_scheme calc
_refine_ls_wR_factor_gt 0.0934
_refine_ls_wR_factor_ref 0.1020
_reflns_number_gt 4239
_reflns_number_total 5881
_reflns_threshold_expression I>2\s(I)
_cod_data_source_file sj5448sup1.cif
_cod_data_source_block I
_cod_original_cell_volume 1345.69(14)
_cod_database_code 2240650
_shelx_space_group_comment
;
The symmetry employed for this shelxl refinement is uniquely defined
by the following loop, which should always be used as a source of
symmetry information in preference to the above space-group names.
They are only intended as comments.
;
_shelxl_version_number 2014/6

loop_
_space_group_symop_operation_xyz
'x, y, z'
'-x, -y, -z'

loop_
_atom_site_type_symbol
_atom_site_label
_atom_site_fract_x
_atom_site_fract_y
_atom_site_fract_z
_atom_site_U_iso_or_equiv
_atom_site_adp_type
_atom_site_calc_flag
_atom_site_occupancy
_atom_site_disorder_assembly
_atom_site_disorder_group
S S1 0.46930(6) 0.84811(5) 0.73798(2) 0.01893(12) Uani d 1 . .
O O1 0.32141(17) 0.72141(14) 0.71224(5) 0.0225(3) Uani d 1 . .
O O2 0.39889(18) 1.00090(14) 0.73798(6) 0.0295(3) Uani d 1 . .
O O3 1.1266(2) 1.00237(18) 0.57740(7) 0.0300(3) Uani d 1 . .
O O4 1.5372(2) 0.93656(17) 0.59417(7) 0.0322(4) Uani d 1 . .
O O5 1.0118(2) 1.06162(16) 0.68669(6) 0.0262(3) Uani d 1 . .
O O6 1.7836(2) 0.81480(17) 0.51262(7) 0.0312(4) Uani d 1 . .
N N1 0.6732(2) 0.85102(16) 0.70803(6) 0.0186(3) Uani d 1 . .
C C1 0.7592(3) 0.70129(19) 0.70154(7) 0.0186(4) Uani d 1 . .
H H1A 0.7122 0.6373 0.7313 0.022 Uiso calc 1 . .
H H1B 0.9083 0.7186 0.7062 0.022 Uiso calc 1 . .
N N2 0.7612(2) 0.46079(15) 0.62443(6) 0.0155(3) Uani d 1 . .
C C2 0.6901(2) 0.61873(18) 0.64150(7) 0.0164(4) Uani d 1 . .
H H2A 0.5408 0.6063 0.6379 0.020 Uiso calc 1 . .
H H2B 0.7347 0.6877 0.6130 0.020 Uiso calc 1 . .
C C3 0.6882(3) 0.3436(2) 0.66417(8) 0.0216(4) Uani d 1 . .
H H3A 0.7416 0.2440 0.6522 0.026 Uiso calc 1 . .
H H3B 0.7462 0.3807 0.7039 0.026 Uiso calc 1 . .
C C4 0.4624(3) 0.3141(2) 0.66513(9) 0.0320(5) Uani d 1 . .
H H4A 0.4073 0.4116 0.6774 0.048 Uiso calc 1 . .
H H4B 0.4298 0.2395 0.6922 0.048 Uiso calc 1 . .
H H4C 0.4032 0.2722 0.6264 0.048 Uiso calc 1 . .
C C5 0.9904(2) 0.4708(2) 0.62907(8) 0.0213(4) Uani d 1 . .
H H5A 1.0404 0.5092 0.6694 0.026 Uiso calc 1 . .
H H5B 1.0311 0.3652 0.6203 0.026 Uiso calc 1 . .
C C6 1.0912(3) 0.5746(2) 0.58966(8) 0.0291(5) Uani d 1 . .
H H6A 1.0489 0.5345 0.5494 0.044 Uiso calc 1 . .
H H6B 1.2380 0.5770 0.5960 0.044 Uiso calc 1 . .
H H6C 1.0522 0.6798 0.5980 0.044 Uiso calc 1 . .
C C7 0.6761(3) 0.4100(2) 0.56254(7) 0.0198(4) Uani d 1 . .
H H7A 0.5270 0.4016 0.5615 0.024 Uiso calc 1 . .
H H7B 0.7194 0.4918 0.5386 0.024 Uiso calc 1 . .
C C8 0.7380(3) 0.2575(2) 0.53547(8) 0.0281(5) Uani d 1 . .
H H8A 0.8850 0.2656 0.5344 0.042 Uiso calc 1 . .
H H8B 0.6745 0.2333 0.4961 0.042 Uiso calc 1 . .
H H8C 0.6946 0.1750 0.5584 0.042 Uiso calc 1 . .
C C11 0.5230(8) 0.8325(6) 0.8086(2) 0.0128(14) Uani d 0.5020(15) A 1
C C12 0.6299(5) 0.9594(4) 0.84523(15) 0.0160(7) Uani d 0.5020(15) A 1
C C13 0.6466(5) 0.9557(4) 0.90455(14) 0.0179(8) Uani d 0.5020(15) A 1
H H13 0.7179 1.0416 0.9285 0.021 Uiso calc 0.5020(15) A 1
C C14 0.5630(5) 0.8313(4) 0.93024(14) 0.0171(8) Uani d 0.5020(15) A 1
C C15 0.4656(9) 0.7066(5) 0.8933(3) 0.0181(11) Uani d 0.5020(15) A 1
H H15 0.4075 0.6203 0.9100 0.022 Uiso calc 0.5020(15) A 1
C C16 0.4474(9) 0.6995(8) 0.8334(3) 0.0168(12) Uani d 0.5020(15) A 1
C C17 0.7393(5) 1.1005(4) 0.82250(15) 0.0172(8) Uani d 0.5020(15) A 1
H H17 0.7186 1.0852 0.7794 0.021 Uiso calc 0.5020(15) A 1
C C18 0.3527(5) 0.5456(4) 0.80066(16) 0.0203(8) Uani d 0.5020(15) A 1
H H18 0.3777 0.5485 0.7591 0.024 Uiso calc 0.5020(15) A 1
C C19 0.5849(5) 0.8221(4) 0.99530(15) 0.0218(8) Uani d 0.5020(15) A 1
H H19 0.4485 0.7879 1.0074 0.026 Uiso calc 0.5020(15) A 1
C C20 0.9656(5) 1.1076(5) 0.83905(17) 0.0293(10) Uani d 0.5020(15) A 1
H H20A 0.9905 1.1284 0.8811 0.044 Uiso calc 0.5020(15) A 1
H H20B 1.0375 1.1906 0.8211 0.044 Uiso calc 0.5020(15) A 1
H H20C 1.0139 1.0083 0.8255 0.044 Uiso calc 0.5020(15) A 1
C C21 0.6519(6) 1.2506(4) 0.84431(19) 0.0331(10) Uani d 0.5020(15) A 1
H H21A 0.5071 1.2408 0.8328 0.050 Uiso calc 0.5020(15) A 1
H H21B 0.7197 1.3375 0.8276 0.050 Uiso calc 0.5020(15) A 1
H H21C 0.6731 1.2693 0.8865 0.050 Uiso calc 0.5020(15) A 1
C C22 0.1266(10) 0.5259(6) 0.8042(3) 0.0256(14) Uani d 0.5020(15) A 1
H H22A 0.0962 0.5164 0.8441 0.038 Uiso calc 0.5020(15) A 1
H H22B 0.0684 0.4322 0.7792 0.038 Uiso calc 0.5020(15) A 1
H H22C 0.0686 0.6163 0.7914 0.038 Uiso calc 0.5020(15) A 1
C C23 0.4510(6) 0.4075(4) 0.82033(17) 0.0281(9) Uani d 0.5020(15) A 1
H H23A 0.5970 0.4234 0.8172 0.042 Uiso calc 0.5020(15) A 1
H H23B 0.3947 0.3125 0.7958 0.042 Uiso calc 0.5020(15) A 1
H H23C 0.4243 0.3980 0.8605 0.042 Uiso calc 0.5020(15) A 1
C C24 0.6614(6) 0.9742(4) 1.03185(16) 0.0297(9) Uani d 0.5020(15) A 1
H H24A 0.6546 0.9616 1.0728 0.045 Uiso calc 0.5020(15) A 1
H H24B 0.5775 1.0549 1.0221 0.045 Uiso calc 0.5020(15) A 1
H H24C 0.8015 1.0042 1.0243 0.045 Uiso calc 0.5020(15) A 1
C C25 0.7232(11) 0.6981(7) 1.0074(3) 0.0307(14) Uani d 0.5020(15) A 1
H H25A 0.8594 0.7299 0.9969 0.046 Uiso calc 0.5020(15) A 1
H H25B 0.6711 0.5996 0.9845 0.046 Uiso calc 0.5020(15) A 1
H H25C 0.7278 0.6854 1.0485 0.046 Uiso calc 0.5020(15) A 1
C C11' 0.5178(9) 0.8031(6) 0.8164(2) 0.0110(13) Uani d 0.4980(15) A 2
C C16' 0.3975(9) 0.6931(8) 0.8416(3) 0.0122(15) Uani d 0.4980(15) A 2
C C12' 0.7007(5) 0.8740(4) 0.84657(14) 0.0149(7) Uani d 0.4980(15) A 2
C C13' 0.7689(5) 0.8181(4) 0.89710(15) 0.0175(8) Uani d 0.4980(15) A 2
H H13' 0.8919 0.8650 0.9171 0.021 Uiso calc 0.4980(15) A 2
C C14' 0.6617(5) 0.6952(4) 0.91930(14) 0.0165(8) Uani d 0.4980(15) A 2
C C15' 0.4741(8) 0.6404(5) 0.8922(2) 0.0129(10) Uani d 0.4980(15) A 2
H H15' 0.3936 0.5636 0.9086 0.015 Uiso calc 0.4980(15) A 2
C C17' 0.8201(5) 1.0221(4) 0.83205(14) 0.0149(7) Uani d 0.4980(15) A 2
H H17' 0.7618 1.0467 0.7941 0.018 Uiso calc 0.4980(15) A 2
C C18' 0.1755(5) 0.6347(5) 0.82125(16) 0.0201(8) Uani d 0.4980(15) A 2
H H18' 0.1335 0.6925 0.7887 0.024 Uiso calc 0.4980(15) A 2
C C19' 0.7393(6) 0.6336(5) 0.97372(18) 0.0202(8) Uani d 0.4980(15) A 2
H H19' 0.6572 0.5330 0.9764 0.024 Uiso calc 0.4980(15) A 2
C C20' 1.0444(5) 1.0021(4) 0.82672(18) 0.0213(8) Uani d 0.4980(15) A 2
H H20D 1.1134 1.0970 0.8155 0.032 Uiso calc 0.4980(15) A 2
H H20E 1.0571 0.9148 0.7974 0.032 Uiso calc 0.4980(15) A 2
H H20F 1.1056 0.9817 0.8639 0.032 Uiso calc 0.4980(15) A 2
C C21' 0.7914(6) 1.1560(4) 0.87833(16) 0.0231(8) Uani d 0.4980(15) A 2
H H21D 0.8426 1.1322 0.9162 0.035 Uiso calc 0.4980(15) A 2
H H21E 0.6476 1.1696 0.8790 0.035 Uiso calc 0.4980(15) A 2
H H21F 0.8657 1.2516 0.8694 0.035 Uiso calc 0.4980(15) A 2
C C22' 0.0387(5) 0.6696(5) 0.87050(16) 0.0266(9) Uani d 0.4980(15) A 2
H H22D -0.1029 0.6520 0.8552 0.040 Uiso calc 0.4980(15) A 2
H H22E 0.0701 0.7778 0.8875 0.040 Uiso calc 0.4980(15) A 2
H H22F 0.0618 0.6011 0.9001 0.040 Uiso calc 0.4980(15) A 2
C C23' 0.1484(11) 0.4617(6) 0.7993(3) 0.0250(13) Uani d 0.4980(15) A 2
H H23D 0.1894 0.4026 0.8305 0.037 Uiso calc 0.4980(15) A 2
H H23E 0.2321 0.4417 0.7669 0.037 Uiso calc 0.4980(15) A 2
H H23F 0.0064 0.4298 0.7864 0.037 Uiso calc 0.4980(15) A 2
C C24' 0.7064(13) 0.7460(9) 1.0273(3) 0.0349(15) Uani d 0.4980(15) A 2
H H24D 0.7516 0.7031 1.0622 0.052 Uiso calc 0.4980(15) A 2
H H24E 0.5627 0.7599 1.0280 0.052 Uiso calc 0.4980(15) A 2
H H24F 0.7840 0.8463 1.0257 0.052 Uiso calc 0.4980(15) A 2
C C25' 0.9588(6) 0.6021(5) 0.97315(18) 0.0364(11) Uani d 0.4980(15) A 2
H H25D 0.9743 0.5244 0.9405 0.055 Uiso calc 0.4980(15) A 2
H H25E 1.0009 0.5633 1.0092 0.055 Uiso calc 0.4980(15) A 2
H H25F 1.0428 0.6982 0.9694 0.055 Uiso calc 0.4980(15) A 2
H H4D 1.414(3) 0.946(2) 0.5910(9) 0.036(7) Uiso d 1 . .
H H3C 1.081(3) 1.025(3) 0.6124(11) 0.048(7) Uiso d 1 . .
H H3D 1.036(4) 0.937(3) 0.5591(12) 0.065(9) Uiso d 1 . .
H H5C 1.110(4) 1.033(3) 0.7046(10) 0.049(8) Uiso d 1 . .
H H6D 1.695(4) 0.853(3) 0.5332(10) 0.048(7) Uiso d 1 . .
H H6E 1.794(4) 0.866(3) 0.4853(11) 0.056(9) Uiso d 1 . .
H H5D 0.909(4) 1.010(3) 0.6956(11) 0.065(9) Uiso d 1 . .
H H4E 1.565(4) 0.923(3) 0.6322(14) 0.094(11) Uiso d 1 . .

loop_
_atom_site_aniso_label
_atom_site_aniso_U_11
_atom_site_aniso_U_22
_atom_site_aniso_U_33
_atom_site_aniso_U_12
_atom_site_aniso_U_13
_atom_site_aniso_U_23
S1 0.0136(2) 0.0180(2) 0.0234(2) 0.00158(17) -0.00203(18) -0.00337(18)
O1 0.0173(6) 0.0259(7) 0.0210(7) -0.0049(5) -0.0018(5) -0.0027(5)
O2 0.0202(7) 0.0226(7) 0.0441(9) 0.0081(6) -0.0053(6) -0.0041(6)
O3 0.0257(8) 0.0411(9) 0.0229(8) 0.0026(7) 0.0028(7) 0.0030(7)
O4 0.0290(9) 0.0445(9) 0.0259(8) 0.0138(7) 0.0042(7) 0.0067(7)
O5 0.0211(7) 0.0311(8) 0.0278(8) 0.0013(6) 0.0031(6) 0.0106(6)
O6 0.0274(8) 0.0390(9) 0.0310(9) 0.0115(7) 0.0086(7) 0.0103(7)
N1 0.0162(7) 0.0162(7) 0.0225(8) 0.0018(6) 0.0007(6) -0.0012(6)
C1 0.0165(9) 0.0195(9) 0.0196(9) 0.0031(7) 0.0001(7) 0.0010(7)
N2 0.0138(7) 0.0157(7) 0.0168(8) 0.0030(6) 0.0000(6) 0.0008(6)
C2 0.0167(9) 0.0151(9) 0.0180(9) 0.0040(7) 0.0014(7) 0.0024(7)
C3 0.0273(10) 0.0165(9) 0.0223(10) 0.0042(8) 0.0034(8) 0.0050(7)
C4 0.0281(11) 0.0324(11) 0.0382(12) 0.0005(9) 0.0113(9) 0.0125(9)
C5 0.0133(9) 0.0240(10) 0.0257(10) 0.0055(7) -0.0027(8) -0.0011(8)
C6 0.0157(9) 0.0426(12) 0.0270(11) -0.0029(9) -0.0011(8) 0.0025(9)
C7 0.0153(9) 0.0247(10) 0.0173(9) -0.0005(7) -0.0009(7) -0.0028(7)
C8 0.0256(10) 0.0279(10) 0.0281(11) 0.0022(8) 0.0035(9) -0.0080(9)
C11 0.0123(16) 0.0136(16) 0.0127(16) 0.0009(9) 0.0033(9) 0.0017(9)
C12 0.0134(17) 0.0168(19) 0.0178(19) 0.0013(15) 0.0003(14) 0.0027(15)
C13 0.0161(17) 0.0200(18) 0.0156(18) 0.0007(14) -0.0019(14) -0.0033(14)
C14 0.0153(17) 0.0248(19) 0.0129(17) 0.0077(14) 0.0028(14) 0.0037(15)
C15 0.020(2) 0.011(2) 0.025(2) 0.000(2) 0.0075(17) 0.008(3)
C16 0.013(3) 0.020(3) 0.018(3) 0.003(2) 0.002(2) -0.0006(19)
C17 0.0174(19) 0.0157(19) 0.0170(19) -0.0038(15) 0.0005(15) 0.0003(15)
C18 0.0231(19) 0.0165(18) 0.0203(19) -0.0058(15) -0.0003(15) 0.0057(15)
C19 0.0206(19) 0.030(2) 0.0155(18) 0.0016(16) 0.0041(15) 0.0043(16)
C20 0.019(2) 0.038(2) 0.031(2) -0.0049(19) -0.0003(17) 0.0127(19)
C21 0.036(2) 0.019(2) 0.046(3) 0.0010(17) 0.013(2) 0.0055(18)
C22 0.023(3) 0.018(4) 0.035(3) -0.003(3) -0.009(2) 0.009(3)
C23 0.038(2) 0.0172(19) 0.028(2) 0.0010(17) 0.0011(18) 0.0013(16)
C24 0.039(2) 0.035(2) 0.0153(19) 0.0106(19) -0.0028(17) -0.0014(17)
C25 0.045(3) 0.026(4) 0.022(4) 0.008(3) -0.006(3) 0.008(3)
C11' 0.0113(15) 0.0120(16) 0.0097(15) 0.0002(9) 0.0018(9) 0.0016(9)
C16' 0.0128(18) 0.0110(16) 0.0132(17) 0.0016(10) 0.0013(10) 0.0022(9)
C12' 0.0190(18) 0.0113(18) 0.0152(18) 0.0029(15) 0.0066(14) 0.0008(14)
C13' 0.0144(17) 0.0195(18) 0.0176(18) -0.0010(14) -0.0005(14) 0.0013(14)
C14' 0.0174(18) 0.0186(18) 0.0136(17) 0.0035(14) 0.0013(14) 0.0007(14)
C15' 0.013(2) 0.011(2) 0.014(2) -0.003(2) 0.0009(15) 0.005(2)
C17' 0.0159(18) 0.0177(19) 0.0104(17) -0.0023(16) -0.0014(14) 0.0040(15)
C18' 0.0189(19) 0.023(2) 0.0183(19) -0.0041(16) 0.0020(15) 0.0064(17)
C19' 0.023(2) 0.021(2) 0.017(2) 0.0015(16) -0.0015(17) 0.0060(17)
C20' 0.0162(18) 0.023(2) 0.024(2) -0.0024(16) 0.0063(16) 0.0035(16)
C21' 0.026(2) 0.0180(18) 0.025(2) -0.0012(15) 0.0074(16) 0.0033(16)
C22' 0.0156(18) 0.037(2) 0.028(2) 0.0002(16) 0.0021(16) 0.0072(18)
C23' 0.026(3) 0.022(3) 0.026(3) -0.004(3) 0.0007(19) 0.002(3)
C24' 0.045(3) 0.049(5) 0.014(3) 0.016(3) 0.006(3) 0.005(3)
C25' 0.034(2) 0.054(3) 0.027(2) 0.022(2) 0.0028(19) 0.018(2)

loop_
_atom_type_symbol
_atom_type_description
_atom_type_scat_dispersion_real
_atom_type_scat_dispersion_imag
_atom_type_scat_source
C C 0.0033 0.0016 'International Tables Vol C Tables 4.2.6.8 and 6.1.1.4'
H H 0.0000 0.0000 'International Tables Vol C Tables 4.2.6.8 and 6.1.1.4'
N N 0.0061 0.0033 'International Tables Vol C Tables 4.2.6.8 and 6.1.1.4'
O O 0.0106 0.0060 'International Tables Vol C Tables 4.2.6.8 and 6.1.1.4'
S S 0.1246 0.1234 'International Tables Vol C Tables 4.2.6.8 and 6.1.1.4'

loop_
_geom_angle_atom_site_label_1
_geom_angle_atom_site_label_2
_geom_angle_atom_site_label_3
_geom_angle
O1 S1 O2 113.94(7)
O1 S1 N1 112.66(7)
O1 S1 C11 110.2(2)
O1 S1 C11' 103.48(18)
O2 S1 N1 107.70(8)
O2 S1 C11 104.22(18)
O2 S1 C11' 109.94(16)
N1 S1 C11 107.6(2)
N1 S1 C11' 108.99(18)
H3C O3 H3D 105(2)
H4D O4 H4E 105(2)
H5C O5 H5D 107(2)
H6D O6 H6E 107(2)
C1 N1 S1 114.54(11)
N1 C1 H1A 110.1
N1 C1 H1B 110.1
N1 C1 C2 108.09(14)
H1A C1 H1B 108.4
C2 C1 H1A 110.1
C2 C1 H1B 110.1
C2 N2 C3 111.46(12)
C2 N2 C7 106.21(12)
C5 N2 C2 110.78(13)
C5 N2 C3 106.66(13)
C5 N2 C7 110.95(12)
C7 N2 C3 110.85(13)
C1 C2 H2A 107.8
C1 C2 H2B 107.8
N2 C2 C1 117.89(14)
N2 C2 H2A 107.8
N2 C2 H2B 107.8
H2A C2 H2B 107.2
N2 C3 H3A 108.5
N2 C3 H3B 108.5
H3A C3 H3B 107.5
C4 C3 N2 115.21(15)
C4 C3 H3A 108.5
C4 C3 H3B 108.5
C3 C4 H4A 109.5
C3 C4 H4B 109.5
C3 C4 H4C 109.5
H4A C4 H4B 109.5
H4A C4 H4C 109.5
H4B C4 H4C 109.5
N2 C5 H5A 108.6
N2 C5 H5B 108.6
H5A C5 H5B 107.6
C6 C5 N2 114.60(14)
C6 C5 H5A 108.6
C6 C5 H5B 108.6
C5 C6 H6A 109.5
C5 C6 H6B 109.5
C5 C6 H6C 109.5
H6A C6 H6B 109.5
H6A C6 H6C 109.5
H6B C6 H6C 109.5
N2 C7 H7A 108.5
N2 C7 H7B 108.5
H7A C7 H7B 107.5
C8 C7 N2 115.17(15)
C8 C7 H7A 108.5
C8 C7 H7B 108.5
C7 C8 H8A 109.5
C7 C8 H8B 109.5
C7 C8 H8C 109.5
H8A C8 H8B 109.5
H8A C8 H8C 109.5
H8B C8 H8C 109.5
C12 C11 S1 119.8(4)
C16 C11 S1 121.0(4)
C16 C11 C12 118.9(5)
C11 C12 C17 123.3(4)
C13 C12 C11 119.7(4)
C13 C12 C17 116.9(3)
C12 C13 H13 118.7
C14 C13 C12 122.5(3)
C14 C13 H13 118.7
C13 C14 C15 116.5(4)
C13 C14 C19 123.6(3)
C15 C14 C19 119.8(4)
C14 C15 H15 117.8
C14 C15 C16 124.5(5)
C16 C15 H15 117.8
C11 C16 C18 126.4(5)
C15 C16 C11 117.6(5)
C15 C16 C18 115.9(5)
C12 C17 H17 108.0
C20 C17 C12 109.2(3)
C20 C17 H17 108.0
C20 C17 C21 112.3(3)
C21 C17 C12 111.3(3)
C21 C17 H17 108.0
C16 C18 H18 107.1
C16 C18 C23 112.2(4)
C22 C18 C16 111.4(4)
C22 C18 H18 107.1
C22 C18 C23 111.6(3)
C23 C18 H18 107.1
C14 C19 H19 107.6
C24 C19 C14 114.7(3)
C24 C19 H19 107.6
C24 C19 C25 109.8(4)
C25 C19 C14 109.3(3)
C25 C19 H19 107.6
C17 C20 H20A 109.5
C17 C20 H20B 109.5
C17 C20 H20C 109.5
H20A C20 H20B 109.5
H20A C20 H20C 109.5
H20B C20 H20C 109.5
C17 C21 H21A 109.5
C17 C21 H21B 109.5
C17 C21 H21C 109.5
H21A C21 H21B 109.5
H21A C21 H21C 109.5
H21B C21 H21C 109.5
C18 C22 H22A 109.5
C18 C22 H22B 109.5
C18 C22 H22C 109.5
H22A C22 H22B 109.5
H22A C22 H22C 109.5
H22B C22 H22C 109.5
C18 C23 H23A 109.5
C18 C23 H23B 109.5
C18 C23 H23C 109.5
H23A C23 H23B 109.5
H23A C23 H23C 109.5
H23B C23 H23C 109.5
C19 C24 H24A 109.5
C19 C24 H24B 109.5
C19 C24 H24C 109.5
H24A C24 H24B 109.5
H24A C24 H24C 109.5
H24B C24 H24C 109.5
C19 C25 H25A 109.5
C19 C25 H25B 109.5
C19 C25 H25C 109.5
H25A C25 H25B 109.5
H25A C25 H25C 109.5
H25B C25 H25C 109.5
C16' C11' S1 123.9(5)
C16' C11' C12' 119.4(5)
C12' C11' S1 116.3(4)
C11' C16' C15' 118.7(6)
C11' C16' C18' 124.9(6)
C15' C16' C18' 116.1(5)
C11' C12' C17' 124.8(4)
C13' C12' C11' 118.9(4)
C13' C12' C17' 115.8(3)
C12' C13' H13' 118.9
C12' C13' C14' 122.1(3)
C14' C13' H13' 118.9
C13' C14' C19' 121.6(3)
C15' C14' C13' 117.1(3)
C15' C14' C19' 121.1(3)
C16' C15' H15' 118.5
C14' C15' C16' 122.9(5)
C14' C15' H15' 118.5
C12' C17' H17' 108.2
C12' C17' C20' 112.1(3)
C20' C17' H17' 108.2
C21' C17' C12' 108.5(3)
C21' C17' H17' 108.2
C21' C17' C20' 111.6(3)
C16' C18' H18' 108.1
C22' C18' C16' 110.1(4)
C22' C18' H18' 108.1
C23' C18' C16' 112.1(5)
C23' C18' H18' 108.1
C23' C18' C22' 110.3(4)
C14' C19' H19' 107.6
C14' C19' C24' 110.1(4)
C14' C19' C25' 113.0(3)
C24' C19' H19' 107.6
C25' C19' H19' 107.6
C25' C19' C24' 110.8(5)
C17' C20' H20D 109.5
C17' C20' H20E 109.5
C17' C20' H20F 109.5
H20D C20' H20E 109.5
H20D C20' H20F 109.5
H20E C20' H20F 109.5
C17' C21' H21D 109.5
C17' C21' H21E 109.5
C17' C21' H21F 109.5
H21D C21' H21E 109.5
H21D C21' H21F 109.5
H21E C21' H21F 109.5
C18' C22' H22D 109.5
C18' C22' H22E 109.5
C18' C22' H22F 109.5
H22D C22' H22E 109.5
H22D C22' H22F 109.5
H22E C22' H22F 109.5
C18' C23' H23D 109.5
C18' C23' H23E 109.5
C18' C23' H23F 109.5
H23D C23' H23E 109.5
H23D C23' H23F 109.5
H23E C23' H23F 109.5
C19' C24' H24D 109.5
C19' C24' H24E 109.5
C19' C24' H24F 109.5
H24D C24' H24E 109.5
H24D C24' H24F 109.5
H24E C24' H24F 109.5
C19' C25' H25D 109.5
C19' C25' H25E 109.5
C19' C25' H25F 109.5
H25D C25' H25E 109.5
H25D C25' H25F 109.5
H25E C25' H25F 109.5

loop_
_geom_bond_atom_site_label_1
_geom_bond_atom_site_label_2
_geom_bond_distance
S1 O1 1.4563(12)
S1 O2 1.4574(13)
S1 N1 1.5708(14)
S1 C11 1.692(6)
S1 C11' 1.934(6)
O3 H3C 0.90(2)
O3 H3D 0.85(3)
O4 H4D 0.83(2)
O4 H4E 0.92(3)
O5 H5C 0.83(3)
O5 H5D 0.84(3)
O6 H6D 0.86(2)
O6 H6E 0.82(3)
N1 C1 1.475(2)
C1 H1A 0.9900
C1 H1B 0.9900
C1 C2 1.525(2)
N2 C2 1.521(2)
N2 C3 1.527(2)
N2 C5 1.521(2)
N2 C7 1.521(2)
C2 H2A 0.9900
C2 H2B 0.9900
C3 H3A 0.9900
C3 H3B 0.9900
C3 C4 1.508(2)
C4 H4A 0.9800
C4 H4B 0.9800
C4 H4C 0.9800
C5 H5A 0.9900
C5 H5B 0.9900
C5 C6 1.510(3)
C6 H6A 0.9800
C6 H6B 0.9800
C6 H6C 0.9800
C7 H7A 0.9900
C7 H7B 0.9900
C7 C8 1.514(2)
C8 H8A 0.9800
C8 H8B 0.9800
C8 H8C 0.9800
C11 C12 1.422(6)
C11 C16 1.420(8)
C12 C13 1.390(5)
C12 C17 1.537(5)
C13 H13 0.9500
C13 C14 1.389(5)
C14 C15 1.390(6)
C14 C19 1.532(5)
C15 H15 0.9500
C15 C16 1.392(9)
C16 C18 1.526(7)
C17 H17 1.0000
C17 C20 1.529(5)
C17 C21 1.534(5)
C18 H18 1.0000
C18 C22 1.512(7)
C18 C23 1.530(5)
C19 H19 1.0000
C19 C24 1.520(5)
C19 C25 1.529(7)
C20 H20A 0.9800
C20 H20B 0.9800
C20 H20C 0.9800
C21 H21A 0.9800
C21 H21B 0.9800
C21 H21C 0.9800
C22 H22A 0.9800
C22 H22B 0.9800
C22 H22C 0.9800
C23 H23A 0.9800
C23 H23B 0.9800
C23 H23C 0.9800
C24 H24A 0.9800
C24 H24B 0.9800
C24 H24C 0.9800
C25 H25A 0.9800
C25 H25B 0.9800
C25 H25C 0.9800
C11' C16' 1.399(8)
C11' C12' 1.419(7)
C16' C15' 1.403(9)
C16' C18' 1.546(7)
C12' C13' 1.396(5)
C12' C17' 1.536(5)
C13' H13' 0.9500
C13' C14' 1.401(5)
C14' C15' 1.383(7)
C14' C19' 1.518(5)
C15' H15' 0.9500
C17' H17' 1.0000
C17' C20' 1.536(5)
C17' C21' 1.535(5)
C18' H18' 1.0000
C18' C22' 1.538(5)
C18' C23' 1.529(5)
C19' H19' 1.0000
C19' C24' 1.542(6)
C19' C25' 1.518(5)
C20' H20D 0.9800
C20' H20E 0.9800
C20' H20F 0.9800
C21' H21D 0.9800
C21' H21E 0.9800
C21' H21F 0.9800
C22' H22D 0.9800
C22' H22E 0.9800
C22' H22F 0.9800
C23' H23D 0.9800
C23' H23E 0.9800
C23' H23F 0.9800
C24' H24D 0.9800
C24' H24E 0.9800
C24' H24F 0.9800
C25' H25D 0.9800
C25' H25E 0.9800
C25' H25F 0.9800

loop_
_geom_hbond_atom_site_label_D
_geom_hbond_atom_site_label_H
_geom_hbond_atom_site_label_A
_geom_hbond_site_symmetry_A
_geom_hbond_distance_DH
_geom_hbond_distance_HA
_geom_hbond_distance_DA
_geom_hbond_angle_DHA
O4 H4D O3 . 0.83(2) 2.04(2) 2.867(2) 171(2)
O3 H3C O5 . 0.90(2) 1.83(2) 2.725(2) 174(2)
O3 H3D O6 1_455 0.85(3) 2.08(3) 2.912(2) 169(2)
O5 H5C O2 1_655 0.83(3) 2.09(3) 2.901(2) 165(2)
O6 H6D O4 . 0.86(2) 1.95(2) 2.787(2) 167(2)
O6 H6E O3 2_876 0.82(3) 2.03(3) 2.845(2) 170(2)
O5 H5D N1 . 0.84(3) 2.05(3) 2.881(2) 170(2)
O4 H4E N1 1_655 0.92(3) 2.06(3) 2.959(2) 165(3)

loop_
_geom_torsion_atom_site_label_1
_geom_torsion_atom_site_label_2
_geom_torsion_atom_site_label_3
_geom_torsion_atom_site_label_4
_geom_torsion
S1 N1 C1 C2 94.86(14)
S1 C11 C12 C13 170.0(3)
S1 C11 C12 C17 -13.0(6)
S1 C11 C16 C15 -168.3(4)
S1 C11 C16 C18 13.7(8)
S1 C11' C16' C15' 163.2(4)
S1 C11' C16' C18' -22.9(8)
S1 C11' C12' C13' -164.4(3)
S1 C11' C12' C17' 23.3(5)
O1 S1 N1 C1 -50.19(14)
O1 S1 C11 C12 -166.8(3)
O1 S1 C11 C16 7.5(5)
O2 S1 N1 C1 -176.69(12)
O2 S1 C11 C12 -44.1(4)
O2 S1 C11 C16 130.1(4)
N1 S1 C11 C12 70.0(4)
N1 S1 C11 C16 -115.7(5)
N1 C1 C2 N2 179.67(13)
C2 N2 C3 C4 60.00(19)
C2 N2 C5 C6 -62.17(18)
C2 N2 C7 C8 176.93(14)
C3 N2 C2 C1 61.08(19)
C3 N2 C5 C6 176.37(15)
C3 N2 C7 C8 -61.84(18)
C5 N2 C2 C1 -57.52(18)
C5 N2 C3 C4 -178.96(15)
C5 N2 C7 C8 56.47(19)
C7 N2 C2 C1 -178.09(14)
C7 N2 C3 C4 -58.08(19)
C7 N2 C5 C6 55.54(19)
C11 S1 N1 C1 71.5(2)
C11 C12 C13 C14 0.3(5)
C11 C12 C17 C20 -116.4(4)
C11 C12 C17 C21 119.1(4)
C11 C16 C18 C22 -106.2(6)
C11 C16 C18 C23 127.9(6)
C12 C11 C16 C15 6.0(8)
C12 C11 C16 C18 -172.0(4)
C12 C13 C14 C15 1.9(5)
C12 C13 C14 C19 178.0(3)
C13 C12 C17 C20 60.6(4)
C13 C12 C17 C21 -63.9(4)
C13 C14 C15 C16 0.0(7)
C13 C14 C19 C24 14.0(5)
C13 C14 C19 C25 -109.8(4)
C14 C15 C16 C11 -3.9(9)
C14 C15 C16 C18 174.2(4)
C15 C14 C19 C24 -170.1(4)
C15 C14 C19 C25 66.1(5)
C15 C16 C18 C22 75.9(6)
C15 C16 C18 C23 -50.0(6)
C16 C11 C12 C13 -4.3(6)
C16 C11 C12 C17 172.6(4)
C17 C12 C13 C14 -176.8(3)
C19 C14 C15 C16 -176.3(5)
C11' S1 N1 C1 64.1(2)
C11' C16' C15' C14' 1.7(8)
C11' C16' C18' C22' -120.3(6)
C11' C16' C18' C23' 116.5(6)
C11' C12' C13' C14' -0.6(5)
C11' C12' C17' C20' -129.7(4)
C11' C12' C17' C21' 106.5(4)
C16' C11' C12' C13' 8.1(6)
C16' C11' C12' C17' -164.2(4)
C12' C11' C16' C15' -8.7(8)
C12' C11' C16' C18' 165.2(5)
C12' C13' C14' C15' -6.2(5)
C12' C13' C14' C19' 178.9(3)
C13' C12' C17' C20' 57.7(4)
C13' C12' C17' C21' -66.0(4)
C13' C14' C15' C16' 5.6(7)
C13' C14' C19' C24' 75.7(5)
C13' C14' C19' C25' -48.8(5)
C15' C16' C18' C22' 53.7(6)
C15' C16' C18' C23' -69.5(6)
C15' C14' C19' C24' -99.0(5)
C15' C14' C19' C25' 136.5(4)
C17' C12' C13' C14' 172.4(3)
C18' C16' C15' C14' -172.7(4)
C19' C14' C15' C16' -179.4(5)

_cod_database_fobs_code 2240650
